data_7128958
loop_
_publ_author_name
'Yan, Yong'
'Henfling, Stefan'
'Zhang, Ning-Ning'
'Krautscheid, Harald'

_publ_section_title
;
 Semiconductive coordination polymers with continuous \p-\p interactions
 and defined crystal structures.
;
_journal_issue 80
_journal_name_full 'Chemical communications (Cambridge, England)'
_journal_page_first 10407
_journal_page_last 10410
_journal_paper_doi 10.1039/d1cc03333f
_journal_volume 57
_journal_year 2021
_chemical_formula_moiety 'C14 H8 N2 O8 Sr'
_chemical_formula_sum 'C14 H8 N2 O8 Sr'
_chemical_formula_weight 419.84
_space_group_crystal_system monoclinic
_space_group_IT_number 14
_space_group_name_Hall '-P 2yn'
_space_group_name_H-M_alt 'P 1 21/n 1'
_atom_sites_solution_hydrogens mixed
_atom_sites_solution_primary direct
_atom_sites_solution_secondary difmap
_audit_creation_method SHELXL-2014/7
_audit_update_record
;
2021-06-16 deposited with the CCDC.	2021-09-07 downloaded from the CCDC.
;
_cell_angle_alpha 90
_cell_angle_beta 104.890(5)
_cell_angle_gamma 90
_cell_formula_units_Z 4
_cell_length_a 12.2948(8)
_cell_length_b 6.5450(3)
_cell_length_c 16.9823(9)
_cell_measurement_reflns_used 10256
_cell_measurement_temperature 180(2)
_cell_measurement_theta_max 70.63
_cell_measurement_theta_min 4.00
_cell_volume 1320.67(13)
_computing_cell_refinement 'STOE X-AREA'
_computing_data_collection 'STOE X-AREA'
_computing_data_reduction 'STOE X-AREA'
_computing_structure_refinement 'SHELXL-2014/7 (Sheldrick, 2014)'
_computing_structure_solution SHELXS
_diffrn_ambient_temperature 180(2)
_diffrn_measured_fraction_theta_full 1.000
_diffrn_measured_fraction_theta_max 0.998
_diffrn_measurement_device_type 'STOE STADIVARI'
_diffrn_measurement_method 'rotation method, \w scans'
_diffrn_radiation_type CuK\a
_diffrn_radiation_wavelength 1.54186
_diffrn_reflns_av_R_equivalents 0.0759
_diffrn_reflns_av_unetI/netI 0.0771
_diffrn_reflns_Laue_measured_fraction_full 1.000
_diffrn_reflns_Laue_measured_fraction_max 0.998
_diffrn_reflns_limit_h_max 14
_diffrn_reflns_limit_h_min -14
_diffrn_reflns_limit_k_max 7
_diffrn_reflns_limit_k_min -7
_diffrn_reflns_limit_l_max 20
_diffrn_reflns_limit_l_min -18
_diffrn_reflns_number 20273
_diffrn_reflns_point_group_measured_fraction_full 1.000
_diffrn_reflns_point_group_measured_fraction_max 0.998
_diffrn_reflns_theta_full 67.686
_diffrn_reflns_theta_max 68.087
_diffrn_reflns_theta_min 3.993
_diffrn_source 'GeniX 3D HF Cu'
_exptl_absorpt_coefficient_mu 6.222
_exptl_absorpt_correction_T_max 0.905
_exptl_absorpt_correction_T_min 0.824
_exptl_absorpt_correction_type multi-scan
_exptl_absorpt_process_details
;
STOE LANA, absorption correction by scaling of reflection intensities.
J. Koziskova, F. Hahn, J. Richter, J. Kozisek, "Comparison of different
absorption corrections on the model structure of tetrakis(\m~2~-acetato)-
diaqua-di-copper(II)", Acta Chimica Slovaca, vol. 9, no. 2, 2016, pp. 136 - 140.
Afterwards a spherical absorption correction was performed within STOE LANA.
;
_exptl_crystal_colour brown
_exptl_crystal_density_diffrn 2.112
_exptl_crystal_description plate
_exptl_crystal_F_000 832
_exptl_crystal_recrystallization_method 'solvothermal synthesis'
_exptl_crystal_size_max 0.520
_exptl_crystal_size_mid 0.026
_exptl_crystal_size_min 0.016
_refine_diff_density_max 0.611
_refine_diff_density_min -0.823
_refine_diff_density_rms 0.128
_refine_ls_extinction_method none
_refine_ls_goodness_of_fit_ref 1.071
_refine_ls_hydrogen_treatment constr
_refine_ls_matrix_type full
_refine_ls_number_parameters 240
_refine_ls_number_reflns 4396
_refine_ls_number_restraints 0
_refine_ls_restrained_S_all 1.071
_refine_ls_R_factor_all 0.0666
_refine_ls_R_factor_gt 0.0547
_refine_ls_shift/su_max 0.001
_refine_ls_shift/su_mean 0.000
_refine_ls_structure_factor_coef Fsqd
_refine_ls_weighting_details 'w=1/[\s^2^(Fo^2^)+(0.0829P)^2^] where P=(Fo^2^+2Fc^2^)/3'
_refine_ls_weighting_scheme calc
_refine_ls_wR_factor_gt 0.1495
_refine_ls_wR_factor_ref 0.1592
_reflns_Friedel_coverage 0.000
_reflns_number_gt 3313
_reflns_number_total 4396
_reflns_threshold_expression 'I > 2\s(I)'
_cod_data_source_file d1cc03333f2.cif
_cod_data_source_block sr-hk
_cod_depositor_comments 'Adding full bibliography for 7128957--7128960.cif.'
_cod_original_sg_symbol_H-M 'P 21/n'
_cod_database_code 7128958
_shelx_shelxl_version_number 2014/7
_shelx_space_group_comment
;
The symmetry employed for this shelxl refinement is uniquely defined
by the following loop, which should always be used as a source of
symmetry information in preference to the above space-group names.
They are only intended as comments.
;
_shelx_estimated_absorpt_t_min 0.140
_shelx_estimated_absorpt_t_max 0.907

loop_
_space_group_symop_operation_xyz
'x, y, z'
'-x+1/2, y+1/2, -z+1/2'
'-x, -y, -z'
'x-1/2, -y-1/2, z-1/2'

loop_
_atom_site_label
_atom_site_type_symbol
_atom_site_fract_x
_atom_site_fract_y
_atom_site_fract_z
_atom_site_U_iso_or_equiv
_atom_site_adp_type
_atom_site_occupancy
_atom_site_site_symmetry_order
_atom_site_calc_flag
_atom_site_refinement_flags_posn
_atom_site_refinement_flags_adp
_atom_site_refinement_flags_occupancy
_atom_site_disorder_assembly
_atom_site_disorder_group
O1 O 0.5690(5) 0.6726(9) 0.3495(3) 0.0342(12) Uani 1 1 d . . . . .
O2 O 0.6300(4) 0.7288(9) 0.2135(3) 0.0322(13) Uani 1 1 d . . . . .
O3 O 0.4777(5) 0.6892(12) 0.0740(3) 0.0438(16) Uani 1 1 d . . . . .
O4 O -0.1013(5) 0.7093(10) 0.0644(3) 0.0380(14) Uani 1 1 d . . . . .
O5 O -0.1645(4) 0.7156(9) 0.2021(3) 0.0302(12) Uani 1 1 d . . . . .
O6 O -0.0116(4) 0.6693(9) 0.3405(3) 0.0333(12) Uani 1 1 d . . . . .
N1 N 0.5205(6) 0.7094(11) 0.2120(4) 0.0297(14) Uani 1 1 d . . . . .
N2 N -0.0534(6) 0.7033(11) 0.2033(3) 0.0289(14) Uani 1 1 d . . . . .
C1 C 0.4433(7) 0.6956(13) 0.1355(5) 0.0330(18) Uani 1 1 d . . . . .
C2 C 0.3226(6) 0.6875(13) 0.1340(4) 0.0296(17) Uani 1 1 d . . . . .
C3 C 0.2431(6) 0.6843(13) 0.0605(4) 0.0298(16) Uani 1 1 d . . . . .
H3 H 0.2657 0.6800 0.0111 0.036 Uiso 1 1 calc R U . . .
C4 C 0.1279(6) 0.6873(12) 0.0587(4) 0.0301(16) Uani 1 1 d . . . . .
H4 H 0.0729 0.6869 0.0078 0.036 Uiso 1 1 calc R U . . .
C5 C 0.0941(6) 0.6909(13) 0.1304(4) 0.0280(16) Uani 1 1 d . . . . .
C6 C -0.0262(6) 0.7014(12) 0.1274(4) 0.0265(15) Uani 1 1 d . . . . .
C7 C 0.0225(7) 0.6861(13) 0.2787(4) 0.0288(16) Uani 1 1 d . . . . .
C8 C 0.1442(6) 0.6860(12) 0.2808(4) 0.0254(15) Uani 1 1 d . . . . .
C9 C 0.2250(6) 0.6844(12) 0.3542(4) 0.0286(16) Uani 1 1 d . . . . .
H9 H 0.2026 0.6842 0.4038 0.034 Uiso 1 1 calc R U . . .
C10 C 0.3381(6) 0.6831(12) 0.3565(4) 0.0285(16) Uani 1 1 d . . . . .
H10 H 0.3927 0.6793 0.4075 0.034 Uiso 1 1 calc R U . . .
C11 C 0.3729(6) 0.6873(12) 0.2846(4) 0.0263(16) Uani 1 1 d . . . . .
C12 C 0.4930(7) 0.6877(12) 0.2869(4) 0.0282(16) Uani 1 1 d . . . . .
C13 C 0.2914(6) 0.6866(12) 0.2087(4) 0.0255(15) Uani 1 1 d . . . . .
C14 C 0.1751(6) 0.6876(12) 0.2064(4) 0.0263(15) Uani 1 1 d . . . . .
Sr1 Sr 0.77580(6) 0.55497(11) 0.32397(3) 0.0298(2) Uani 1 1 d . . . . .
O1W O 0.7997(5) 0.9121(8) 0.3873(3) 0.0350(12) Uani 1 1 d . . . . .
H1WA H 0.7496 0.9942 0.3576 0.052 Uiso 1 1 d R U . . .
H1WB H 0.8643 0.9630 0.3844 0.052 Uiso 1 1 d R U . . .
O2WB O 0.819(2) 0.382(3) 0.4604(7) 0.032(5) Uani 0.51(4) 1 d . . P A 1
H2WA H 0.7580 0.3179 0.4666 0.048 Uiso 0.51(4) 1 d R U P A 1
H2WB H 0.8682 0.2816 0.4621 0.048 Uiso 0.51(4) 1 d R U P A 1
O2WA O 0.877(2) 0.453(3) 0.4723(8) 0.044(5) Uani 0.49(4) 1 d . . P A 2
H2WC H 0.9198 0.3472 0.4718 0.065 Uiso 0.49(4) 1 d R U P A 2
H2WD H 0.9233 0.5493 0.4955 0.065 Uiso 0.49(4) 1 d R U P A 2

loop_
_atom_site_aniso_label
_atom_site_aniso_U_11
_atom_site_aniso_U_22
_atom_site_aniso_U_33
_atom_site_aniso_U_23
_atom_site_aniso_U_13
_atom_site_aniso_U_12
O1 0.031(3) 0.046(3) 0.024(2) 0.003(2) 0.003(2) -0.001(2)
O2 0.017(2) 0.050(4) 0.031(3) 0.002(2) 0.0078(18) 0.001(2)
O3 0.036(3) 0.075(5) 0.024(3) 0.005(3) 0.014(2) 0.005(3)
O4 0.032(3) 0.056(4) 0.024(2) -0.003(3) 0.003(2) -0.001(3)
O5 0.020(2) 0.042(3) 0.029(3) -0.002(2) 0.0076(19) 0.000(2)
O6 0.037(3) 0.044(3) 0.021(2) 0.000(2) 0.010(2) -0.001(2)
N1 0.028(3) 0.039(4) 0.022(3) 0.001(3) 0.006(2) 0.003(3)
N2 0.032(3) 0.037(4) 0.018(3) -0.001(3) 0.006(2) -0.001(3)
C1 0.030(4) 0.036(5) 0.030(4) 0.001(3) 0.003(3) -0.004(3)
C2 0.032(4) 0.032(4) 0.025(3) 0.002(3) 0.008(3) -0.001(3)
C3 0.035(4) 0.036(4) 0.020(3) 0.002(3) 0.012(3) 0.001(3)
C4 0.035(4) 0.032(4) 0.022(3) -0.004(3) 0.005(3) -0.003(3)
C5 0.034(4) 0.031(4) 0.021(3) 0.000(3) 0.012(3) 0.000(3)
C6 0.025(4) 0.033(4) 0.023(3) -0.002(3) 0.008(3) 0.003(3)
C7 0.033(4) 0.028(4) 0.025(3) -0.001(3) 0.008(3) 0.002(3)
C8 0.026(4) 0.031(4) 0.019(3) -0.001(3) 0.005(3) 0.004(3)
C9 0.037(4) 0.025(4) 0.023(3) 0.000(3) 0.005(3) -0.003(3)
C10 0.036(4) 0.026(4) 0.022(3) -0.002(3) 0.005(3) 0.000(3)
C11 0.028(4) 0.029(4) 0.023(3) 0.004(3) 0.009(3) -0.007(3)
C12 0.035(4) 0.022(4) 0.027(4) 0.001(3) 0.008(3) -0.004(3)
C13 0.031(4) 0.026(4) 0.018(3) 0.000(3) 0.005(3) 0.001(3)
C14 0.029(4) 0.027(4) 0.024(3) 0.000(3) 0.008(3) -0.001(3)
Sr1 0.0286(3) 0.0348(4) 0.0260(3) 0.0000(3) 0.0072(2) -0.0001(3)
O1W 0.031(3) 0.039(3) 0.035(3) 0.001(2) 0.008(2) -0.001(2)
O2WB 0.037(10) 0.040(8) 0.020(5) 0.000(5) 0.010(6) 0.003(8)
O2WA 0.046(11) 0.056(10) 0.031(6) -0.006(6) 0.012(6) -0.009(9)

loop_
_atom_type_symbol
_atom_type_description
_atom_type_scat_dispersion_real
_atom_type_scat_dispersion_imag
_atom_type_scat_source
C C 0.0181 0.0091 'International Tables Vol C Tables 4.2.6.8 and 6.1.1.4'
H H 0.0000 0.0000 'International Tables Vol C Tables 4.2.6.8 and 6.1.1.4'
N N 0.0311 0.0180 'International Tables Vol C Tables 4.2.6.8 and 6.1.1.4'
O O 0.0492 0.0322 'International Tables Vol C Tables 4.2.6.8 and 6.1.1.4'
Sr Sr -0.3528 1.8200 'International Tables Vol C Tables 4.2.6.8 and 6.1.1.4'

loop_
_geom_angle_atom_site_label_1
_geom_angle_atom_site_label_2
_geom_angle_atom_site_label_3
_geom_angle
_geom_angle_site_symmetry_1
_geom_angle_site_symmetry_3
_geom_angle_publ_flag
C12 O1 Sr1 114.1(5) . . ?
N1 O2 Sr1 119.4(4) . . ?
N1 O2 Sr1 125.6(5) . 2_655 ?
Sr1 O2 Sr1 106.21(18) . 2_655 ?
N2 O5 Sr1 122.5(5) . 2 ?
N2 O5 Sr1 116.9(4) . 1_455 ?
Sr1 O5 Sr1 103.86(18) 2 1_455 ?
C7 O6 Sr1 118.4(5) . 1_455 ?
O2 N1 C1 117.4(6) . . ?
O2 N1 C12 117.7(6) . . ?
C1 N1 C12 124.6(7) . . ?
O5 N2 C7 117.0(6) . . ?
O5 N2 C6 117.3(6) . . ?
C7 N2 C6 125.7(7) . . ?
O3 C1 N1 119.5(7) . . ?
O3 C1 C2 123.3(7) . . ?
N1 C1 C2 117.2(7) . . ?
C3 C2 C13 121.3(7) . . ?
C3 C2 C1 119.5(7) . . ?
C13 C2 C1 119.1(7) . . ?
C2 C3 C4 119.8(7) . . ?
C2 C3 H3 120.1 . . ?
C4 C3 H3 120.1 . . ?
C5 C4 C3 120.5(7) . . ?
C5 C4 H4 119.7 . . ?
C3 C4 H4 119.7 . . ?
C4 C5 C14 120.2(7) . . ?
C4 C5 C6 119.8(7) . . ?
C14 C5 C6 120.0(6) . . ?
O4 C6 N2 119.7(7) . . ?
O4 C6 C5 124.1(7) . . ?
N2 C6 C5 116.2(6) . . ?
O6 C7 N2 120.0(7) . . ?
O6 C7 C8 122.7(7) . . ?
N2 C7 C8 117.2(7) . . ?
C9 C8 C14 120.9(7) . . ?
C9 C8 C7 120.5(7) . . ?
C14 C8 C7 118.6(7) . . ?
C8 C9 C10 120.7(7) . . ?
C8 C9 H9 119.7 . . ?
C10 C9 H9 119.7 . . ?
C9 C10 C11 120.6(7) . . ?
C9 C10 H10 119.7 . . ?
C11 C10 H10 119.7 . . ?
C10 C11 C13 119.5(7) . . ?
C10 C11 C12 120.7(7) . . ?
C13 C11 C12 119.8(7) . . ?
O1 C12 N1 119.1(8) . . ?
O1 C12 C11 124.1(7) . . ?
N1 C12 C11 116.8(7) . . ?
C11 C13 C2 121.6(7) . . ?
C11 C13 C14 119.9(7) . . ?
C2 C13 C14 118.5(7) . . ?
C8 C14 C5 122.0(7) . . ?
C8 C14 C13 118.4(7) . . ?
C5 C14 C13 119.6(7) . . ?
O2WB Sr1 O2 146.7(5) . . ?
O2WB Sr1 O1W 92.9(5) . . ?
O2 Sr1 O1W 83.27(18) . . ?
O2WB Sr1 O2 81.5(3) . 2_645 ?
O2 Sr1 O2 118.01(12) . 2_645 ?
O1W Sr1 O2 147.94(17) . 2_645 ?
O2WB Sr1 O5 75.4(6) . 2_545 ?
O2 Sr1 O5 90.95(18) . 2_545 ?
O1W Sr1 O5 148.81(17) . 2_545 ?
O2 Sr1 O5 59.96(15) 2_645 2_545 ?
O2WB Sr1 O5 152.2(6) . 1_655 ?
O2 Sr1 O5 60.87(15) . 1_655 ?
O1W Sr1 O5 86.51(17) . 1_655 ?
O2 Sr1 O5 84.36(18) 2_645 1_655 ?
O5 Sr1 O5 117.24(13) 2_545 1_655 ?
O2 Sr1 O2WA 156.1(4) . . ?
O1W Sr1 O2WA 81.5(5) . . ?
O2 Sr1 O2WA 83.9(4) 2_645 . ?
O5 Sr1 O2WA 92.6(7) 2_545 . ?
O5 Sr1 O2WA 135.9(7) 1_655 . ?
O2WB Sr1 O6 93.5(6) . 1_655 ?
O2 Sr1 O6 116.39(17) . 1_655 ?
O1W Sr1 O6 72.24(18) . 1_655 ?
O2 Sr1 O6 76.59(17) 2_645 1_655 ?
O5 Sr1 O6 136.12(18) 2_545 1_655 ?
O5 Sr1 O6 59.89(15) 1_655 1_655 ?
O2WA Sr1 O6 76.0(7) . 1_655 ?
O2WB Sr1 O1 88.1(4) . . ?
O2 Sr1 O1 59.17(15) . . ?
O1W Sr1 O1 72.20(17) . . ?
O2 Sr1 O1 138.48(18) 2_645 . ?
O5 Sr1 O1 78.52(17) 2_545 . ?
O5 Sr1 O1 117.89(16) 1_655 . ?
O2WA Sr1 O1 98.5(5) . . ?
O6 Sr1 O1 144.44(18) 1_655 . ?
O2WB Sr1 Sr1 153.4(4) . 2_655 ?
O2 Sr1 Sr1 37.53(13) . 2_655 ?
O1W Sr1 Sr1 60.53(12) . 2_655 ?
O2 Sr1 Sr1 121.33(12) 2_645 2_655 ?
O5 Sr1 Sr1 126.33(11) 2_545 2_655 ?
O5 Sr1 Sr1 38.04(12) 1_655 2_655 ?
O2WA Sr1 Sr1 139.9(6) . 2_655 ?
O6 Sr1 Sr1 80.35(12) 1_655 2_655 ?
O1 Sr1 Sr1 82.57(12) . 2_655 ?
O2WB Sr1 Sr1 99.8(4) . 2_645 ?
O2 Sr1 Sr1 86.28(14) . 2_645 ?
O1W Sr1 Sr1 167.37(12) . 2_645 ?
O2 Sr1 Sr1 36.27(11) 2_645 2_645 ?
O5 Sr1 Sr1 38.10(11) 2_545 2_645 ?
O5 Sr1 Sr1 82.21(13) 1_655 2_645 ?
O2WA Sr1 Sr1 110.6(5) . 2_645 ?
O6 Sr1 Sr1 106.48(12) 1_655 2_645 ?
O1 Sr1 Sr1 108.25(12) . 2_645 ?
Sr1 Sr1 Sr1 106.85(3) 2_655 2_645 ?
O2WB Sr1 H1WA 105.5 . . ?
O2 Sr1 H1WA 67.2 . . ?
O1W Sr1 H1WA 16.1 . . ?
O2 Sr1 H1WA 157.8 2_645 . ?
O5 Sr1 H1WA 141.9 2_545 . ?
O5 Sr1 H1WA 80.1 1_655 . ?
O2WA Sr1 H1WA 96.4 . . ?
O6 Sr1 H1WA 81.9 1_655 . ?
O1 Sr1 H1WA 63.6 . . ?
Sr1 Sr1 H1WA 48.1 2_655 . ?
Sr1 Sr1 H1WA 152.9 2_645 . ?
O2WB Sr1 H1WB 96.6 . . ?
O2 Sr1 H1WB 88.8 . . ?
O1W Sr1 H1WB 16.1 . . ?
O2 Sr1 H1WB 132.9 2_645 . ?
O5 Sr1 H1WB 164.5 2_545 . ?
O5 Sr1 H1WB 75.9 1_655 . ?
O2WA Sr1 H1WB 81.6 . . ?
O6 Sr1 H1WB 56.5 1_655 . ?
O1 Sr1 H1WB 88.0 . . ?
Sr1 Sr1 H1WB 58.4 2_655 . ?
Sr1 Sr1 H1WB 157.2 2_645 . ?
H1WA Sr1 H1WB 26.9 . . ?
O2WB Sr1 H2WA 16.6 . . ?
O2 Sr1 H2WA 131.8 . . ?
O1W Sr1 H2WA 99.3 . . ?
O2 Sr1 H2WA 84.2 2_645 . ?
O5 Sr1 H2WA 62.5 2_545 . ?
O5 Sr1 H2WA 166.3 1_655 . ?
O6 Sr1 H2WA 110.0 1_655 . ?
O1 Sr1 H2WA 75.7 . . ?
Sr1 Sr1 H2WA 154.4 2_655 . ?
Sr1 Sr1 H2WA 92.9 2_645 . ?
H1WA Sr1 H2WA 108.6 . . ?
H1WB Sr1 H2WA 106.8 . . ?
O2WB Sr1 H2WB 16.5 . . ?
O2 Sr1 H2WB 158.2 . . ?
O1W Sr1 H2WB 104.0 . . ?
O2 Sr1 H2WB 65.6 2_645 . ?
O5 Sr1 H2WB 72.1 2_545 . ?
O5 Sr1 H2WB 139.0 1_655 . ?
O6 Sr1 H2WB 85.4 1_655 . ?
O1 Sr1 H2WB 103.0 . . ?
Sr1 Sr1 H2WB 161.6 2_655 . ?
Sr1 Sr1 H2WB 88.3 2_645 . ?
H1WA Sr1 H2WB 118.4 . . ?
H1WB Sr1 H2WB 103.9 . . ?
H2WA Sr1 H2WB 27.6 . . ?
Sr1 O1W H1WA 109.4 . . ?
Sr1 O1W H1WB 109.5 . . ?
H1WA O1W H1WB 104.5 . . ?
Sr1 O2WB H2WA 109.7 . . ?
Sr1 O2WB H2WB 110.1 . . ?
H2WA O2WB H2WB 103.7 . . ?
Sr1 O2WA H2WC 109.5 . . ?
Sr1 O2WA H2WD 110.3 . . ?
H2WC O2WA H2WD 104.3 . . ?

loop_
_geom_bond_atom_site_label_1
_geom_bond_atom_site_label_2
_geom_bond_distance
_geom_bond_site_symmetry_2
_geom_bond_publ_flag
O1 C12 1.226(9) . ?
O1 Sr1 2.795(6) . ?
O2 N1 1.345(8) . ?
O2 Sr1 2.510(5) . ?
O2 Sr1 2.585(6) 2_655 ?
O3 C1 1.225(10) . ?
O4 C6 1.222(9) . ?
O5 N2 1.364(8) . ?
O5 Sr1 2.586(6) 2 ?
O5 Sr1 2.590(5) 1_455 ?
O6 C7 1.232(9) . ?
O6 Sr1 2.663(5) 1_455 ?
N1 C1 1.401(9) . ?
N1 C12 1.405(9) . ?
N2 C7 1.382(9) . ?
N2 C6 1.412(9) . ?
C1 C2 1.478(10) . ?
C2 C3 1.374(10) . ?
C2 C13 1.416(10) . ?
C3 C4 1.409(10) . ?
C3 H3 0.9500 . ?
C4 C5 1.385(10) . ?
C4 H4 0.9500 . ?
C5 C14 1.412(10) . ?
C5 C6 1.469(10) . ?
C7 C8 1.487(10) . ?
C8 C9 1.381(10) . ?
C8 C14 1.410(10) . ?
C9 C10 1.381(10) . ?
C9 H9 0.9500 . ?
C10 C11 1.394(10) . ?
C10 H10 0.9500 . ?
C11 C13 1.414(10) . ?
C11 C12 1.467(11) . ?
C13 C14 1.421(10) . ?
Sr1 O2WB 2.510(10) . ?
Sr1 O1W 2.558(5) . ?
Sr1 O2 2.585(6) 2_645 ?
Sr1 O5 2.586(6) 2_545 ?
Sr1 O5 2.590(5) 1_655 ?
Sr1 O2WA 2.593(15) . ?
Sr1 O6 2.663(5) 1_655 ?
Sr1 Sr1 4.0749(7) 2_655 ?
Sr1 Sr1 4.0750(7) 2_645 ?
Sr1 H1WA 2.9642 . ?
Sr1 H1WB 2.9654 . ?
Sr1 H2WA 2.9316 . ?
Sr1 H2WB 2.9369 . ?
O1W H1WA 0.8728 . ?
O1W H1WB 0.8730 . ?
O2WB H2WA 0.8889 . ?
O2WB H2WB 0.8890 . ?
O2WA H2WC 0.8740 . ?
O2WA H2WD 0.8743 . ?

loop_
_geom_torsion_atom_site_label_1
_geom_torsion_atom_site_label_2
_geom_torsion_atom_site_label_3
_geom_torsion_atom_site_label_4
_geom_torsion
_geom_torsion_site_symmetry_1
_geom_torsion_site_symmetry_2
_geom_torsion_site_symmetry_3
_geom_torsion_site_symmetry_4
_geom_torsion_publ_flag
Sr1 O2 N1 C1 -143.5(6) . . . . ?
Sr1 O2 N1 C1 73.7(8) 2_655 . . . ?
Sr1 O2 N1 C12 31.4(9) . . . . ?
Sr1 O2 N1 C12 -111.4(7) 2_655 . . . ?
Sr1 O5 N2 C7 104.4(7) 2 . . . ?
Sr1 O5 N2 C7 -25.5(9) 1_455 . . . ?
Sr1 O5 N2 C6 -78.0(8) 2 . . . ?
Sr1 O5 N2 C6 152.1(5) 1_455 . . . ?
O2 N1 C1 O3 4.3(13) . . . . ?
C12 N1 C1 O3 -170.2(8) . . . . ?
O2 N1 C1 C2 -176.2(7) . . . . ?
C12 N1 C1 C2 9.3(13) . . . . ?
O3 C1 C2 C3 -3.9(15) . . . . ?
N1 C1 C2 C3 176.7(7) . . . . ?
O3 C1 C2 C13 177.2(8) . . . . ?
N1 C1 C2 C13 -2.2(13) . . . . ?
C13 C2 C3 C4 2.2(14) . . . . ?
C1 C2 C3 C4 -176.7(8) . . . . ?
C2 C3 C4 C5 -0.8(14) . . . . ?
C3 C4 C5 C14 -1.2(14) . . . . ?
C3 C4 C5 C6 177.8(8) . . . . ?
O5 N2 C6 O4 -0.4(12) . . . . ?
C7 N2 C6 O4 176.9(8) . . . . ?
O5 N2 C6 C5 179.2(7) . . . . ?
C7 N2 C6 C5 -3.4(13) . . . . ?
C4 C5 C6 O4 -0.7(15) . . . . ?
C14 C5 C6 O4 178.3(7) . . . . ?
C4 C5 C6 N2 179.7(7) . . . . ?
C14 C5 C6 N2 -1.3(13) . . . . ?
Sr1 O6 C7 N2 18.3(10) 1_455 . . . ?
Sr1 O6 C7 C8 -160.9(6) 1_455 . . . ?
O5 N2 C7 O6 4.6(12) . . . . ?
C6 N2 C7 O6 -172.8(8) . . . . ?
O5 N2 C7 C8 -176.2(7) . . . . ?
C6 N2 C7 C8 6.4(13) . . . . ?
O6 C7 C8 C9 -5.6(14) . . . . ?
N2 C7 C8 C9 175.2(7) . . . . ?
O6 C7 C8 C14 174.4(7) . . . . ?
N2 C7 C8 C14 -4.8(12) . . . . ?
C14 C8 C9 C10 -0.4(13) . . . . ?
C7 C8 C9 C10 179.6(8) . . . . ?
C8 C9 C10 C11 1.2(14) . . . . ?
C9 C10 C11 C13 -1.9(13) . . . . ?
C9 C10 C11 C12 179.4(7) . . . . ?
Sr1 O1 C12 N1 -19.5(9) . . . . ?
Sr1 O1 C12 C11 161.3(7) . . . . ?
O2 N1 C12 O1 -5.2(11) . . . . ?
C1 N1 C12 O1 169.3(8) . . . . ?
O2 N1 C12 C11 174.1(7) . . . . ?
C1 N1 C12 C11 -11.4(12) . . . . ?
C10 C11 C12 O1 4.4(14) . . . . ?
C13 C11 C12 O1 -174.2(7) . . . . ?
C10 C11 C12 N1 -174.8(7) . . . . ?
C13 C11 C12 N1 6.6(12) . . . . ?
C10 C11 C13 C2 -179.0(8) . . . . ?
C12 C11 C13 C2 -0.3(12) . . . . ?
C10 C11 C13 C14 1.8(12) . . . . ?
C12 C11 C13 C14 -179.6(8) . . . . ?
C3 C2 C13 C11 179.2(8) . . . . ?
C1 C2 C13 C11 -1.9(13) . . . . ?
C3 C2 C13 C14 -1.6(13) . . . . ?
C1 C2 C13 C14 177.4(8) . . . . ?
C9 C8 C14 C5 -179.5(8) . . . . ?
C7 C8 C14 C5 0.5(12) . . . . ?
C9 C8 C14 C13 0.3(12) . . . . ?
C7 C8 C14 C13 -179.7(8) . . . . ?
C4 C5 C14 C8 -178.4(8) . . . . ?
C6 C5 C14 C8 2.5(13) . . . . ?
C4 C5 C14 C13 1.8(13) . . . . ?
C6 C5 C14 C13 -177.2(8) . . . . ?
C11 C13 C14 C8 -1.0(13) . . . . ?
C2 C13 C14 C8 179.8(7) . . . . ?
C11 C13 C14 C5 178.8(7) . . . . ?
C2 C13 C14 C5 -0.4(14) . . . . ?
